data_1521442
loop_
_publ_author_name
'Kolenda, M.'
'Hofmann, M.'
'Penc, B.'
'Szytula, A.'
'Starowicz, P.'

_publ_section_title
;
 Magnetic structures of Tb2 Co3 Si5 and Dy2 Co3 Si5 compounds
;
_journal_name_full 'Journal of Alloys Compd.'
_journal_page_first 45
_journal_page_last 50
_journal_volume 292
_journal_year 1999
_chemical_formula_sum 'Co3 Si5 Tb2'
_chemical_name_systematic 'Tb2 Co3 Si5'
_space_group_IT_number 15
_symmetry_space_group_name_Hall '-C 2yc'
_symmetry_space_group_name_H-M 'C 1 2/c 1'
_cell_angle_alpha 90
_cell_angle_beta 118.715
_cell_angle_gamma 90
_cell_formula_units_Z 4
_cell_length_a 10.743
_cell_length_b 11.435
_cell_length_c 5.497
_cell_volume 592.239
_citation_journal_id_ASTM JALCEU
_cod_data_source_file Kolenda_JALCEU_1999_16.cif
_cod_data_source_block Co3Si5Tb2
_cod_original_cell_volume 592.2393
_cod_database_code 1521442

loop_
_symmetry_equiv_pos_as_xyz
x,y,z
-x,y,-z+1/2
-x,-y,-z
x,-y,z-1/2
x+1/2,y+1/2,z
-x+1/2,y+1/2,-z+1/2
-x+1/2,-y+1/2,-z
x+1/2,-y+1/2,z-1/2

loop_
_atom_site_label
_atom_site_type_symbol
_atom_site_fract_x
_atom_site_fract_y
_atom_site_fract_z
_atom_site_occupancy
_atom_site_U_iso_or_equiv
Co1 Co 0.0877 0.3673 0.1047 1 0.0
Si2 Si 0 0.2784 0.25 1 0.0
Si4 Si 0 0.7518 0.25 1 0.0
Si3 Si 0 0.5111 0.25 1 0.0
Si1 Si 0.3358 0.4003 0.3258 1 0.0
Tb1 Tb 0.2706 0.1363 0.2807 1 0.0
Co2 Co 0 0.0555 0.25 1 0.0
